data_7219623
loop_
_publ_author_name
'Maddileti, D.'
'Nangia, Ashwini'

_publ_section_title
;
 Polymorphism in anti-hyperammonemic agent N-carbamoyl-l-glutamic acid
;
_journal_issue 28
_journal_name_full CrystEngComm
_journal_page_first 5252
_journal_paper_doi 10.1039/C5CE00116A
_journal_volume 17
_journal_year 2015
_chemical_absolute_configuration rm
_chemical_compound_source synthetic
_chemical_formula_moiety 'C6 H10 N2 O5'
_chemical_formula_sum 'C6 H10 N2 O5'
_chemical_formula_weight 190.16
_chemical_melting_point 434
_chemical_name_common 'Carglumic Acid'
_chemical_name_systematic
; 
 N-Carbamoyl-L-Glutamic Acid
;
_space_group_IT_number 4
_symmetry_cell_setting monoclinic
_symmetry_space_group_name_Hall 'P 2yb'
_symmetry_space_group_name_H-M 'P 1 21 1'
_atom_sites_solution_hydrogens geom
_atom_sites_solution_primary direct
_atom_sites_solution_secondary difmap
_audit_creation_method SHELXL-97
_audit_update_record
;
2015-02-18 deposited with the CCDC.
2015-02-20 downloaded from the CCDC.
;
_cell_angle_alpha 90.00
_cell_angle_beta 90.899(2)
_cell_angle_gamma 90.00
_cell_formula_units_Z 4
_cell_length_a 5.3615(5)
_cell_length_b 15.8123(15)
_cell_length_c 9.9631(9)
_cell_measurement_reflns_used 3817
_cell_measurement_temperature 100(2)
_cell_measurement_theta_max 25.97
_cell_measurement_theta_min 2.42
_cell_volume 844.54(14)
_computing_cell_refinement 'Bruker SMART'
_computing_data_collection 'Bruker SMART'
_computing_data_reduction 'Bruker SAINT'
_computing_molecular_graphics 'Bruker SHELXTL'
_computing_publication_material 'Bruker SHELXTL'
_computing_structure_refinement 'SHELXL-97 (Sheldrick, 1997)'
_computing_structure_solution 'SHELXS-97 (Sheldrick, 1990)'
_diffrn_ambient_temperature 100(2)
_diffrn_measured_fraction_theta_full 0.997
_diffrn_measured_fraction_theta_max 0.997
_diffrn_measurement_device_type 'CCD area detector'
_diffrn_measurement_method 'phi and omega scans'
_diffrn_radiation_monochromator graphite
_diffrn_radiation_source 'fine-focus sealed tube'
_diffrn_radiation_type MoK\a
_diffrn_radiation_wavelength 0.71073
_diffrn_reflns_av_R_equivalents 0.0286
_diffrn_reflns_av_sigmaI/netI 0.0358
_diffrn_reflns_limit_h_max 6
_diffrn_reflns_limit_h_min -6
_diffrn_reflns_limit_k_max 19
_diffrn_reflns_limit_k_min -19
_diffrn_reflns_limit_l_max 12
_diffrn_reflns_limit_l_min -12
_diffrn_reflns_number 8820
_diffrn_reflns_theta_full 26.06
_diffrn_reflns_theta_max 26.06
_diffrn_reflns_theta_min 2.04
_exptl_absorpt_coefficient_mu 0.131
_exptl_absorpt_correction_type none
_exptl_crystal_colour colorless
_exptl_crystal_density_diffrn 1.496
_exptl_crystal_density_method 'not measured'
_exptl_crystal_description block
_exptl_crystal_F_000 400
_exptl_crystal_recrystallization_method 'Re-crystallisation from solvent: CH3CN: m-cresol '
_exptl_crystal_size_max 0.26
_exptl_crystal_size_mid 0.24
_exptl_crystal_size_min 0.20
_refine_diff_density_max 0.210
_refine_diff_density_min -0.166
_refine_diff_density_rms 0.046
_refine_ls_abs_structure_details 'Flack H D (1983), Acta Cryst. A39, 876-881'
_refine_ls_abs_structure_Flack 0.6(8)
_refine_ls_extinction_method none
_refine_ls_goodness_of_fit_ref 1.049
_refine_ls_hydrogen_treatment mixed
_refine_ls_matrix_type full
_refine_ls_number_parameters 283
_refine_ls_number_reflns 3335
_refine_ls_number_restraints 2
_refine_ls_restrained_S_all 1.049
_refine_ls_R_factor_all 0.0346
_refine_ls_R_factor_gt 0.0323
_refine_ls_shift/su_max 0.000
_refine_ls_shift/su_mean 0.000
_refine_ls_structure_factor_coef Fsqd
_refine_ls_weighting_details 'calc w=1/[\s^2^(Fo^2^)+(0.0464P)^2^+0.0482P] where P=(Fo^2^+2Fc^2^)/3'
_refine_ls_weighting_scheme calc
_refine_ls_wR_factor_gt 0.0777
_refine_ls_wR_factor_ref 0.0790
_reflns_number_gt 3159
_reflns_number_total 3335
_reflns_threshold_expression >2sigma(I)
_cod_data_source_file c5ce00116a2.cif
_cod_data_source_block CGA-Form-II
_cod_depositor_comments
;
The following automatic conversions were performed:

'_chemical_melting_point' value '434 K' was changed to '434' - the
value should be numeric and without a unit designator.

'_symmetry_cell_setting' value 'Monoclinic' changed to 'monoclinic'
according to
/usr/data/users/saulius/crontab/automatic-downloads/rss-feeds/RSC/lib/dictionaries/cif_core.dic
dictionary named 'cif_core.dic' version 2.4.2 from 2011-04-26.

Automatic conversion script
Id: cif_fix_values 3008 2015-01-20 13:52:24Z robertas 

 Adding full bibliography for 7219622--7219624.cif.
;
_cod_original_sg_symbol_H-M P21
_cod_database_code 7219623

loop_
_symmetry_equiv_pos_as_xyz
'x, y, z'
'-x, y+1/2, -z'

loop_
_atom_site_label
_atom_site_type_symbol
_atom_site_fract_x
_atom_site_fract_y
_atom_site_fract_z
_atom_site_U_iso_or_equiv
_atom_site_adp_type
_atom_site_occupancy
_atom_site_symmetry_multiplicity
_atom_site_calc_flag
_atom_site_refinement_flags
O10 O -0.0085(2) 0.50166(9) -0.12580(12) 0.0206(3) Uani 1 1 d .
O3 O 0.7461(2) 0.79317(8) 0.02064(12) 0.0195(3) Uani 1 1 d .
O5 O 0.4937(2) 0.81812(9) 0.70877(12) 0.0204(3) Uani 1 1 d .
O6 O 0.0252(2) 0.66005(9) 0.08005(13) 0.0215(3) Uani 1 1 d .
O4 O 0.3603(2) 0.82830(9) -0.04334(13) 0.0233(3) Uani 1 1 d .
N2 N 0.9110(3) 0.80149(11) 0.74357(16) 0.0211(3) Uani 1 1 d D
O9 O -0.1318(2) 0.48653(9) 0.62624(13) 0.0227(3) Uani 1 1 d .
O1 O 0.5300(2) 0.65953(9) 0.50082(13) 0.0204(3) Uani 1 1 d .
N1 N 0.7477(3) 0.81237(11) 0.52982(14) 0.0167(3) Uani 1 1 d .
O7 O -0.3351(2) 0.60248(9) 0.14265(13) 0.0231(3) Uani 1 1 d .
O8 O 0.2475(2) 0.52823(9) 0.56835(12) 0.0203(3) Uani 1 1 d .
O2 O 0.1665(2) 0.71831(9) 0.44250(13) 0.0232(3) Uani 1 1 d .
N4 N 0.4113(3) 0.50953(11) -0.15120(16) 0.0221(4) Uani 1 1 d .
C12 C 0.2061(3) 0.50693(11) -0.07570(17) 0.0174(4) Uani 1 1 d .
N3 N 0.2437(3) 0.50705(10) 0.05826(14) 0.0175(3) Uani 1 1 d .
C9 C 0.1359(3) 0.51806(12) 0.29233(16) 0.0167(4) Uani 1 1 d .
H9A H 0.2546 0.4723 0.3045 0.020 Uiso 1 1 calc R
H9B H 0.2242 0.5709 0.3072 0.020 Uiso 1 1 calc R
C3 C 0.6355(3) 0.80488(12) 0.29408(16) 0.0174(4) Uani 1 1 d .
H3A H 0.7360 0.8552 0.2816 0.021 Uiso 1 1 calc R
H3B H 0.7427 0.7561 0.2820 0.021 Uiso 1 1 calc R
C1 C 0.3895(3) 0.72354(12) 0.46242(17) 0.0175(4) Uani 1 1 d .
C2 C 0.5366(3) 0.80432(12) 0.43775(17) 0.0167(4) Uani 1 1 d .
C8 C 0.0330(3) 0.51610(13) 0.14732(16) 0.0171(4) Uani 1 1 d .
C5 C 0.5279(3) 0.80776(12) 0.04786(17) 0.0176(4) Uani 1 1 d .
C7 C -0.1135(3) 0.59656(12) 0.12130(17) 0.0180(4) Uani 1 1 d .
C6 C 0.7093(3) 0.80974(12) 0.66356(17) 0.0180(4) Uani 1 1 d .
C11 C 0.0326(3) 0.50954(12) 0.53773(17) 0.0175(4) Uani 1 1 d .
C10 C -0.0681(3) 0.50959(13) 0.39564(16) 0.0189(4) Uani 1 1 d .
H10A H -0.1847 0.5561 0.3847 0.023 Uiso 1 1 calc R
H10B H -0.1587 0.4574 0.3795 0.023 Uiso 1 1 calc R
C4 C 0.4290(3) 0.80313(12) 0.18783(16) 0.0180(4) Uani 1 1 d .
H4A H 0.3333 0.7515 0.1974 0.022 Uiso 1 1 calc R
H4B H 0.3174 0.8504 0.2022 0.022 Uiso 1 1 calc R
H2B H 0.885(4) 0.7981(14) 0.828(2) 0.016(5) Uiso 1 1 d .
H12 H 0.378(4) 0.5222(16) 0.090(2) 0.028(6) Uiso 1 1 d .
H5 H 0.419(5) 0.8263(18) -0.121(3) 0.041(7) Uiso 1 1 d .
H6 H 0.878(4) 0.7876(14) 0.502(2) 0.018(5) Uiso 1 1 d .
H13A H 0.399(4) 0.5144(15) -0.238(2) 0.023(5) Uiso 1 1 d .
H13B H 0.549(4) 0.5151(14) -0.116(2) 0.021(6) Uiso 1 1 d .
H1 H 0.439(4) 0.6193(17) 0.513(2) 0.030(7) Uiso 1 1 d .
H11 H -0.073(5) 0.4944(17) 0.716(3) 0.047(7) Uiso 1 1 d .
H7 H -0.063(5) 0.7036(17) 0.075(2) 0.031(6) Uiso 1 1 d .
H2 H 0.426(4) 0.8511(14) 0.451(2) 0.015(5) Uiso 1 1 d .
H8 H -0.074(3) 0.4680(13) 0.1354(18) 0.009(4) Uiso 1 1 d .
H2A H 1.046(3) 0.7948(15) 0.707(2) 0.021(6) Uiso 1 1 d D

loop_
_atom_site_aniso_label
_atom_site_aniso_U_11
_atom_site_aniso_U_22
_atom_site_aniso_U_33
_atom_site_aniso_U_23
_atom_site_aniso_U_13
_atom_site_aniso_U_12
O10 0.0172(7) 0.0296(8) 0.0150(6) -0.0003(5) -0.0005(5) -0.0011(6)
O3 0.0176(6) 0.0242(7) 0.0167(6) 0.0025(5) 0.0008(5) 0.0034(5)
O5 0.0165(6) 0.0292(8) 0.0155(6) -0.0006(6) 0.0008(5) 0.0011(6)
O6 0.0180(6) 0.0200(7) 0.0266(7) 0.0040(6) -0.0003(5) 0.0016(6)
O4 0.0191(7) 0.0375(8) 0.0132(7) -0.0003(6) -0.0003(5) 0.0037(6)
N2 0.0164(8) 0.0329(9) 0.0142(8) 0.0010(7) 0.0021(6) 0.0024(7)
O9 0.0204(7) 0.0345(8) 0.0132(6) 0.0006(6) 0.0012(5) -0.0066(6)
O1 0.0167(6) 0.0192(7) 0.0253(7) 0.0038(6) 0.0006(5) -0.0016(6)
N1 0.0156(7) 0.0205(8) 0.0141(7) -0.0015(7) 0.0025(6) 0.0012(7)
O7 0.0153(7) 0.0261(7) 0.0279(7) 0.0015(6) -0.0006(6) 0.0005(5)
O8 0.0184(7) 0.0266(7) 0.0160(6) 0.0026(5) -0.0008(5) -0.0039(5)
O2 0.0155(6) 0.0291(7) 0.0251(7) -0.0004(6) 0.0004(5) -0.0004(6)
N4 0.0177(9) 0.0339(10) 0.0144(8) -0.0023(7) -0.0021(6) -0.0020(7)
C12 0.0210(9) 0.0154(9) 0.0158(8) -0.0002(7) 0.0000(7) 0.0007(7)
N3 0.0159(8) 0.0212(8) 0.0153(7) -0.0022(6) -0.0014(6) 0.0002(7)
C9 0.0169(9) 0.0185(9) 0.0147(8) -0.0005(7) -0.0010(7) -0.0008(7)
C3 0.0179(9) 0.0195(9) 0.0150(8) -0.0006(8) 0.0014(7) -0.0014(8)
C1 0.0169(9) 0.0240(9) 0.0115(8) -0.0031(7) 0.0021(7) 0.0025(8)
C2 0.0175(9) 0.0171(9) 0.0156(8) -0.0012(7) 0.0007(7) 0.0034(8)
C8 0.0166(8) 0.0203(9) 0.0142(8) 0.0001(7) 0.0007(7) -0.0030(8)
C5 0.0188(9) 0.0159(9) 0.0181(8) -0.0011(8) -0.0021(7) -0.0001(7)
C7 0.0184(9) 0.0242(9) 0.0112(8) -0.0014(7) -0.0013(7) -0.0020(8)
C6 0.0200(9) 0.0163(10) 0.0177(8) -0.0006(8) 0.0015(7) -0.0010(7)
C11 0.0198(9) 0.0170(9) 0.0158(8) -0.0012(7) 0.0010(7) 0.0003(8)
C10 0.0169(9) 0.0241(10) 0.0158(8) 0.0011(8) 0.0006(7) -0.0008(8)
C4 0.0177(9) 0.0202(9) 0.0160(8) 0.0005(8) 0.0015(7) 0.0002(8)

loop_
_atom_type_symbol
_atom_type_description
_atom_type_scat_dispersion_real
_atom_type_scat_dispersion_imag
_atom_type_scat_source
C C 0.0033 0.0016 'International Tables Vol C Tables 4.2.6.8 and 6.1.1.4'
H H 0.0000 0.0000 'International Tables Vol C Tables 4.2.6.8 and 6.1.1.4'
N N 0.0061 0.0033 'International Tables Vol C Tables 4.2.6.8 and 6.1.1.4'
O O 0.0106 0.0060 'International Tables Vol C Tables 4.2.6.8 and 6.1.1.4'

loop_
_geom_angle_atom_site_label_1
_geom_angle_atom_site_label_2
_geom_angle_atom_site_label_3
_geom_angle
C7 O6 H7 108.9(17)
C5 O4 H5 111.5(17)
C6 N2 H2B 116.6(13)
C6 N2 H2A 117.4(14)
H2B N2 H2A 126(2)
C11 O9 H11 112.3(15)
C1 O1 H1 107.6(17)
C6 N1 C2 119.40(15)
C6 N1 H6 116.6(14)
C2 N1 H6 112.8(14)
C12 N4 H13A 120.6(13)
C12 N4 H13B 120.1(15)
H13A N4 H13B 118(2)
O10 C12 N4 122.38(16)
O10 C12 N3 121.21(16)
N4 C12 N3 116.36(16)
C12 N3 C8 119.95(14)
C12 N3 H12 120.2(17)
C8 N3 H12 114.9(17)
C10 C9 C8 112.50(14)
C10 C9 H9A 109.1
C8 C9 H9A 109.1
C10 C9 H9B 109.1
C8 C9 H9B 109.1
H9A C9 H9B 107.8
C4 C3 C2 113.01(15)
C4 C3 H3A 109.0
C2 C3 H3A 109.0
C4 C3 H3B 109.0
C2 C3 H3B 109.0
H3A C3 H3B 107.8
O2 C1 O1 123.67(17)
O2 C1 C2 122.89(16)
O1 C1 C2 113.36(15)
N1 C2 C1 111.86(15)
N1 C2 C3 108.16(15)
C1 C2 C3 110.05(14)
N1 C2 H2 109.0(12)
C1 C2 H2 107.5(12)
C3 C2 H2 110.2(12)
N3 C8 C7 112.56(15)
N3 C8 C9 107.71(14)
C7 C8 C9 108.72(15)
N3 C8 H8 108.5(11)
C7 C8 H8 109.6(11)
C9 C8 H8 109.7(11)
O3 C5 O4 122.69(16)
O3 C5 C4 123.24(15)
O4 C5 C4 114.07(15)
O7 C7 O6 123.63(18)
O7 C7 C8 122.74(17)
O6 C7 C8 113.55(16)
O5 C6 N2 122.46(16)
O5 C6 N1 120.41(16)
N2 C6 N1 117.08(16)
O8 C11 O9 122.75(15)
O8 C11 C10 123.79(16)
O9 C11 C10 113.45(15)
C11 C10 C9 112.65(14)
C11 C10 H10A 109.1
C9 C10 H10A 109.1
C11 C10 H10B 109.1
C9 C10 H10B 109.1
H10A C10 H10B 107.8
C5 C4 C3 112.44(14)
C5 C4 H4A 109.1
C3 C4 H4A 109.1
C5 C4 H4B 109.1
C3 C4 H4B 109.1
H4A C4 H4B 107.8

loop_
_geom_bond_atom_site_label_1
_geom_bond_atom_site_label_2
_geom_bond_distance
O10 C12 1.250(2)
O3 C5 1.227(2)
O5 C6 1.254(2)
O6 C7 1.319(2)
O6 H7 0.84(3)
O4 C5 1.309(2)
O4 H5 0.84(3)
N2 C6 1.340(2)
N2 H2B 0.86(2)
N2 H2A 0.818(16)
O9 C11 1.308(2)
O9 H11 0.95(3)
O1 C1 1.315(2)
O1 H1 0.81(3)
N1 C6 1.352(2)
N1 C2 1.451(2)
N1 H6 0.85(2)
O7 C7 1.214(2)
O8 C11 1.224(2)
O2 C1 1.212(2)
N4 C12 1.343(2)
N4 H13A 0.87(2)
N4 H13B 0.82(2)
C12 N3 1.347(2)
N3 C8 1.454(2)
N3 H12 0.82(2)
C9 C10 1.520(2)
C9 C8 1.539(2)
C9 H9A 0.9700
C9 H9B 0.9700
C3 C4 1.520(2)
C3 C2 1.534(2)
C3 H3A 0.9700
C3 H3B 0.9700
C1 C2 1.523(3)
C2 H2 0.96(2)
C8 C7 1.515(3)
C8 H8 0.96(2)
C5 C4 1.502(2)
C11 C10 1.507(2)
C10 H10A 0.9700
C10 H10B 0.9700
C4 H4A 0.9700
C4 H4B 0.9700
